data_7129525
loop_
_publ_author_name
'Zhang, Lihui'
'Hu, Yang'
'Hu, Rongrong'
'Tang, Ben Zhong'

_publ_section_title
;
 Room Temperature Synthesis of Polythioamides from Multicomponent
 Polymerization of Sulfur, Pyridine-activated Alkyne, and Amines
;
_journal_name_full 'Chemical Communications'
_journal_paper_doi 10.1039/D1CC06448G
_journal_year 2022
_chemical_formula_moiety 'C24 H24 N2 S2'
_chemical_formula_sum 'C24 H24 N2 S2'
_chemical_formula_weight 404.57
_space_group_crystal_system monoclinic
_space_group_IT_number 14
_space_group_name_Hall '-P 2ybc'
_space_group_name_H-M_alt 'P 1 21/c 1'
_atom_sites_solution_hydrogens geom
_atom_sites_solution_primary dual
_audit_creation_date 2021-11-10
_audit_creation_method
;
Olex2 1.2
(compiled 2018.05.29 svn.r3508 for OlexSys, GUI svn.r5506)
;
_audit_update_record
;
2021-11-10 deposited with the CCDC.	2022-01-09 downloaded from the CCDC.
;
_cell_angle_alpha 90
_cell_angle_beta 95.253(3)
_cell_angle_gamma 90
_cell_formula_units_Z 8
_cell_length_a 10.0154(3)
_cell_length_b 10.7382(2)
_cell_length_c 38.8755(10)
_cell_measurement_reflns_used 7898
_cell_measurement_temperature 150.00(10)
_cell_measurement_theta_max 70.7830
_cell_measurement_theta_min 4.4640
_cell_volume 4163.40(18)
_computing_cell_refinement 'CrysAlisPro 1.171.39.28b (Rigaku OD, 2015)'
_computing_data_collection 'CrysAlisPro 1.171.39.28b (Rigaku OD, 2015)'
_computing_data_reduction 'CrysAlisPro 1.171.39.28b (Rigaku OD, 2015)'
_computing_molecular_graphics 'Olex2 (Dolomanov et al., 2009)'
_computing_publication_material 'Olex2 (Dolomanov et al., 2009)'
_computing_structure_refinement 'ShelXL (Sheldrick, 2015)'
_computing_structure_solution 'ShelXT (Sheldrick, 2015)'
_diffrn_ambient_environment N~2~
_diffrn_ambient_temperature 150.00(10)
_diffrn_detector 'CCD plate'
_diffrn_measured_fraction_theta_full 0.999
_diffrn_measured_fraction_theta_max 0.990
_diffrn_measurement_details
;
List of Runs (angles in degrees, time in seconds):

  # Type    Start    End  Width  t~exp~   \w     \q     \k     \f   Frames
#--------------------------------------------------------------------------
  1  \w    -18.00   8.00   0.25    0.50    --    5.00  19.00-120.00  104
  2  \w     31.00  57.00   0.25    0.50    --    5.00  19.00-120.00  104
  3  \w    -72.00 -18.00   0.25    0.50    --  -41.80 -34.00-133.36  216
  4  \w    -66.00  13.00   0.25    0.50    --  -41.80  57.00-150.00  316
  5  \w     18.00  43.00   0.25    0.50    --  -41.80  57.00-150.00  100
  6  \w   -121.00 -18.00   0.25    0.50    --  -41.80 -34.00 -54.53  412
  7  \w   -123.00 -41.00   0.25    0.50    -- -102.90  57.00  90.00  328
  8  \w   -115.00 -31.00   0.25    0.50    -- -102.90  72.00-150.00  336
  9  \w   -120.00 -35.00   0.25    0.50    -- -102.90  19.00 -30.00  340
 10  \w    -86.00 -54.00   0.25    0.50    -- -102.90  57.00-150.00  128
 11  \w    -42.00 -14.00   0.25    0.50    -- -102.90  57.00-150.00  112
 12  \w   -108.00 -14.00   0.25    0.50    -- -102.90  37.00  60.00  376
 13  \w    -39.00 -14.00   0.25    0.50    -- -102.90  72.00  60.00  100
 14  \w   -126.00-100.00   0.25    0.50    -- -102.90  57.00-150.00  104
 15  \w   -191.00-122.00   0.25    0.50    -- -102.90 -57.00 -60.00  276
 16  \w   -119.00 -14.00   0.25    0.50    -- -102.90  19.00-120.00  420
 17  \w   -125.00 -41.00   0.25    0.50    -- -102.90  72.00   0.00  336
 18  \w    -56.00 -20.00   0.25    0.50    -- -102.90  72.00-180.00  144
 19  \w   -190.00 -94.00   0.25    0.50    -- -102.90 -72.00 150.00  384
 20  \w   -180.00-154.00   0.25    0.50    -- -102.90 -72.00-150.00  104
 21  \w   -107.00 -59.00   0.25    0.50    -- -102.90  72.00 -60.00  192
;
_diffrn_measurement_device 'four-circle diffractometer'
_diffrn_measurement_device_type 'XtaLAB AFC12 (RCD3): Kappa single'
_diffrn_measurement_method '\w scans'
_diffrn_orient_matrix_type 'CrysAlisPro convention (1999,Acta A55,543-557)'
_diffrn_orient_matrix_UB_11 -0.0529745000
_diffrn_orient_matrix_UB_12 0.1268366000
_diffrn_orient_matrix_UB_13 -0.0137928000
_diffrn_orient_matrix_UB_21 -0.0241626000
_diffrn_orient_matrix_UB_22 0.0400056000
_diffrn_orient_matrix_UB_23 0.0369779000
_diffrn_orient_matrix_UB_31 0.1431208000
_diffrn_orient_matrix_UB_32 0.0537310000
_diffrn_orient_matrix_UB_33 0.0050817000
_diffrn_radiation_monochromator graphite
_diffrn_radiation_probe x-ray
_diffrn_radiation_type CuK\a
_diffrn_radiation_wavelength 1.54184
_diffrn_reflns_av_unetI/netI 0.0238
_diffrn_reflns_Laue_measured_fraction_full 0.999
_diffrn_reflns_Laue_measured_fraction_max 0.990
_diffrn_reflns_limit_h_max 12
_diffrn_reflns_limit_h_min -8
_diffrn_reflns_limit_k_max 13
_diffrn_reflns_limit_k_min -13
_diffrn_reflns_limit_l_max 47
_diffrn_reflns_limit_l_min -47
_diffrn_reflns_number 10293
_diffrn_reflns_point_group_measured_fraction_full 0.999
_diffrn_reflns_point_group_measured_fraction_max 0.990
_diffrn_reflns_theta_full 67.684
_diffrn_reflns_theta_max 72.355
_diffrn_reflns_theta_min 4.273
_diffrn_source 'fine-focus sealed X-ray tube'
_diffrn_source_type 'Enhance (Cu) X-ray Source'
_exptl_absorpt_coefficient_mu 2.394
_exptl_absorpt_correction_T_max 1.00000
_exptl_absorpt_correction_T_min 0.71291
_exptl_absorpt_correction_type multi-scan
_exptl_absorpt_process_details
;
CrysAlisPro 1.171.39.28b (Rigaku Oxford Diffraction, 2015)
Empirical absorption correction using spherical harmonics,
 implemented in SCALE3 ABSPACK scaling algorithm.
;
_exptl_crystal_density_diffrn 1.291
_exptl_crystal_description block
_exptl_crystal_F_000 1712
_exptl_crystal_size_max 0.15
_exptl_crystal_size_mid 0.1
_exptl_crystal_size_min 0.08
_refine_diff_density_max 0.634
_refine_diff_density_min -0.427
_refine_diff_density_rms 0.089
_refine_ls_extinction_method none
_refine_ls_goodness_of_fit_ref 1.029
_refine_ls_hydrogen_treatment constr
_refine_ls_matrix_type full
_refine_ls_number_parameters 505
_refine_ls_number_reflns 10293
_refine_ls_number_restraints 0
_refine_ls_restrained_S_all 1.029
_refine_ls_R_factor_all 0.0868
_refine_ls_R_factor_gt 0.0799
_refine_ls_shift/su_max 0.001
_refine_ls_shift/su_mean 0.000
_refine_ls_structure_factor_coef Fsqd
_refine_ls_weighting_details 'w=1/[\s^2^(Fo^2^)+(0.1385P)^2^+8.4511P] where P=(Fo^2^+2Fc^2^)/3'
_refine_ls_weighting_scheme calc
_refine_ls_wR_factor_gt 0.2233
_refine_ls_wR_factor_ref 0.2283
_reflns_Friedel_coverage 0.000
_reflns_number_gt 8818
_reflns_number_total 10293
_reflns_threshold_expression 'I > 2\s(I)'
_twin_special_details
;
Component 2 rotated by 179.9286\% 
 around [0.94 -0.00 -0.33] (reciprocal) or [1.00 0.00 0.00] (direct)
;
_cod_data_source_file d1cc06448g2.cif
_cod_data_source_block 2_twin1_hklf4
_cod_database_code 7129525
_shelx_shelxl_version_number 2018/3
_shelx_space_group_comment
;
The symmetry employed for this shelxl refinement is uniquely defined
by the following loop, which should always be used as a source of
symmetry information in preference to the above space-group names.
They are only intended as comments.
;
_olex2_refinement_description
;
1. Fixed Uiso
 At 1.2 times of:
  All C(H) groups, All C(H,H) groups, All N(H) groups
2.a Secondary CH2 refined with riding coordinates:
 C00H(H00a,H00d), C00Q(H00e,H00g), C00S(H00n,H00o), C00T(H00h,H00i), C00X(H00p,
 H00q), C012(H01j,H01k), C016(H01a,H01b), C01K(H01o,H01p)
2.b Aromatic/amide H refined with riding coordinates:
 N005(H005), N006(H006), N007(H007), N008(H008), C009(H009), C00B(H00B),
 C00C(H00C), C00F(H00F), C00I(H00j), C00J(H00k), C00L(H00L), C00M(H00M),
 C00R(H00R), C00V(H00V), C00Y(H00Y), C00Z(H00Z), C010(H010), C011(H011),
 C013(H013), C014(H014), C015(H015), C018(H018), C01A(H01l), C01B(H01c),
 C01C(H01d), C01D(H01e), C01E(H01f), C01F(H01m), C01G(H01G), C01H(H01H),
 C01I(H01I), C01J(H01n)
;
_olex2_submission_special_instructions 'No special instructions were received'
_oxdiff_exptl_absorpt_empirical_details
;
Empirical correction (ABSPACK) includes:
- Absorption correction using spherical harmonics
- Frame scaling
;
_oxdiff_exptl_absorpt_empirical_full_max 1.652
_oxdiff_exptl_absorpt_empirical_full_min 0.608
_oxdiff_twin_integration_method simultaneous
_oxdiff_twin_items 2

loop_
_space_group_symop_operation_xyz
'x, y, z'
'-x, y+1/2, -z+1/2'
'-x, -y, -z'
'x, -y-1/2, z-1/2'

loop_
_atom_site_label
_atom_site_type_symbol
_atom_site_fract_x
_atom_site_fract_y
_atom_site_fract_z
_atom_site_U_iso_or_equiv
_atom_site_adp_type
_atom_site_occupancy
_atom_site_site_symmetry_order
_atom_site_calc_flag
_atom_site_refinement_flags_posn
_atom_site_refinement_flags_adp
_atom_site_refinement_flags_occupancy
_atom_site_disorder_assembly
_atom_site_disorder_group
S01 S 0.83279(14) -0.02056(12) 0.39396(3) 0.0314(3) Uani 1 1 d . . . . .
S02 S 0.59818(15) 0.47850(12) 0.39484(3) 0.0327(3) Uani 1 1 d . . . . .
S03 S 0.65429(14) 0.07949(12) 0.58181(3) 0.0324(3) Uani 1 1 d . . . . .
S04 S 0.90351(14) 0.57930(12) 0.58259(3) 0.0337(3) Uani 1 1 d . . . . .
N005 N 0.7158(5) -0.1603(4) 0.58797(9) 0.0309(10) Uani 1 1 d . . . . .
H005 H 0.758384 -0.223064 0.580681 0.037 Uiso 1 1 calc R . . . .
N006 N 0.6447(5) 0.7153(4) 0.38356(10) 0.0293(9) Uani 1 1 d . . . . .
H006 H 0.687665 0.782899 0.388911 0.035 Uiso 1 1 calc R . . . .
N007 N 0.8461(4) 0.3397(4) 0.59005(10) 0.0261(9) Uani 1 1 d . . . . .
H007 H 0.798199 0.276318 0.583218 0.031 Uiso 1 1 calc R . . . .
N008 N 0.7820(5) 0.2181(4) 0.38395(10) 0.0319(10) Uani 1 1 d . . . . .
H008 H 0.742082 0.285221 0.389409 0.038 Uiso 1 1 calc R . . . .
C009 C 0.7365(5) 0.5456(4) 0.49170(11) 0.0243(10) Uani 1 1 d . . . . .
H009 H 0.799425 0.484540 0.487946 0.029 Uiso 1 1 calc R . . . .
C00A C 0.7081(5) 0.6374(5) 0.46692(11) 0.0246(10) Uani 1 1 d . . . . .
C00B C 0.8659(5) 0.2309(5) 0.47250(11) 0.0266(10) Uani 1 1 d . . . . .
H00B H 0.874282 0.292611 0.456041 0.032 Uiso 1 1 calc R . . . .
C00C C 0.7601(5) 0.0458(5) 0.49103(11) 0.0258(10) Uani 1 1 d . . . . .
H00C H 0.695897 -0.016354 0.487089 0.031 Uiso 1 1 calc R . . . .
C00D C 0.6724(5) 0.5431(4) 0.52212(11) 0.0223(10) Uani 1 1 d . . . . .
C00E C 0.8439(5) 0.0448(5) 0.52160(11) 0.0264(11) Uani 1 1 d . . . . .
C00F C 0.9393(5) 0.1388(5) 0.52727(12) 0.0287(11) Uani 1 1 d . . . . .
H00F H 0.997072 0.138623 0.547419 0.034 Uiso 1 1 calc R . . . .
C00G C 0.8937(5) 0.2990(4) 0.65250(12) 0.0254(10) Uani 1 1 d . . . . .
C00H C 0.8385(5) -0.0605(5) 0.54697(12) 0.0284(11) Uani 1 1 d . . . . .
H00A H 0.925796 -0.067389 0.559843 0.034 Uiso 1 1 calc R . . . .
H00D H 0.823014 -0.137160 0.534000 0.034 Uiso 1 1 calc R . . . .
C00I C 0.5800(6) 0.6350(5) 0.52762(12) 0.0299(11) Uani 1 1 d . . . . .
H00J H 0.536561 0.634737 0.547766 0.036 Uiso 1 1 calc R . . . .
C00J C 0.6157(5) 0.7294(5) 0.47295(12) 0.0274(11) Uani 1 1 d . . . . .
H00K H 0.596804 0.791948 0.456682 0.033 Uiso 1 1 calc R . . . .
C00K C 0.7703(5) 0.1377(5) 0.46621(11) 0.0239(10) Uani 1 1 d . . . . .
C00L C 0.7982(6) 0.3791(5) 0.66383(13) 0.0329(12) Uani 1 1 d . . . . .
H00L H 0.765175 0.443725 0.649564 0.040 Uiso 1 1 calc R . . . .
C00M C 0.6723(6) -0.2940(5) 0.67263(12) 0.0334(12) Uani 1 1 d . . . . .
H00M H 0.602275 -0.347564 0.665481 0.040 Uiso 1 1 calc R . . . .
C00N C 0.7103(5) -0.2020(5) 0.65044(11) 0.0268(11) Uani 1 1 d . . . . .
C00O C 0.7642(5) 0.1185(5) 0.40206(11) 0.0286(11) Uani 1 1 d . . . . .
C00P C 0.8175(5) 0.4470(4) 0.57399(11) 0.0219(10) Uani 1 1 d . . . . .
C00Q C 0.8651(6) 0.2239(5) 0.35500(13) 0.0342(12) Uani 1 1 d . . . . .
H00E H 0.861775 0.144250 0.343193 0.041 Uiso 1 1 calc R . . . .
H00G H 0.957413 0.239523 0.363728 0.041 Uiso 1 1 calc R . . . .
C00R C 0.5517(6) 0.7286(5) 0.50289(12) 0.0314(12) Uani 1 1 d . . . . .
H00R H 0.489661 0.790404 0.506690 0.038 Uiso 1 1 calc R . . . .
C00S C 0.9506(6) 0.3187(5) 0.61812(12) 0.0282(11) Uani 1 1 d . . . . .
H00N H 1.010521 0.389824 0.619868 0.034 Uiso 1 1 calc R . . . .
H00O H 1.002616 0.246101 0.612825 0.034 Uiso 1 1 calc R . . . .
C00T C 0.6306(6) -0.1832(5) 0.61595(11) 0.0280(11) Uani 1 1 d . . . . .
H00H H 0.576314 -0.256590 0.610467 0.034 Uiso 1 1 calc R . . . .
H00I H 0.570421 -0.113100 0.617599 0.034 Uiso 1 1 calc R . . . .
C00U C 0.7333(5) -0.0514(5) 0.57279(11) 0.0255(11) Uani 1 1 d . . . . .
C00V C 0.9405(6) 0.2018(5) 0.67438(12) 0.0302(12) Uani 1 1 d . . . . .
H00V H 1.002020 0.145136 0.666955 0.036 Uiso 1 1 calc R . . . .
C00W C 0.6732(5) 0.6166(4) 0.40282(12) 0.0236(10) Uani 1 1 d . . . . .
C00X C 0.7751(5) 0.6357(5) 0.43349(12) 0.0282(11) Uani 1 1 d . . . . .
H00P H 0.821658 0.713907 0.430917 0.034 Uiso 1 1 calc R . . . .
H00Q H 0.840805 0.569189 0.434307 0.034 Uiso 1 1 calc R . . . .
C00Y C 0.8160(6) -0.1233(5) 0.66142(13) 0.0326(12) Uani 1 1 d . . . . .
H00Y H 0.841299 -0.060277 0.646950 0.039 Uiso 1 1 calc R . . . .
C00Z C 0.4771(6) 0.9157(6) 0.32250(12) 0.0362(13) Uani 1 1 d . . . . .
H00Z H 0.397557 0.913740 0.333116 0.043 Uiso 1 1 calc R . . . .
C010 C 0.6904(6) 0.8268(5) 0.31365(14) 0.0368(13) Uani 1 1 d . . . . .
H010 H 0.754021 0.764145 0.317811 0.044 Uiso 1 1 calc R . . . .
C011 C 0.9488(6) 0.2327(5) 0.50304(12) 0.0307(12) Uani 1 1 d . . . . .
H011 H 1.010670 0.296664 0.507312 0.037 Uiso 1 1 calc R . . . .
C012 C 0.6965(6) 0.4381(5) 0.54758(12) 0.0304(11) Uani 1 1 d . . . . .
H01J H 0.704560 0.361782 0.534577 0.036 Uiso 1 1 calc R . . . .
H01K H 0.617358 0.429981 0.560037 0.036 Uiso 1 1 calc R . . . .
C013 C 0.7513(6) 0.3645(6) 0.69596(14) 0.0390(13) Uani 1 1 d . . . . .
H013 H 0.686476 0.418380 0.703052 0.047 Uiso 1 1 calc R . . . .
C014 C 0.8011(7) 0.2693(6) 0.71759(13) 0.0396(13) Uani 1 1 d . . . . .
H014 H 0.770482 0.259296 0.739302 0.048 Uiso 1 1 calc R . . . .
C015 C 0.8970(6) 0.1890(5) 0.70653(13) 0.0349(12) Uani 1 1 d . . . . .
H015 H 0.932023 0.125957 0.721096 0.042 Uiso 1 1 calc R . . . .
C016 C 0.6801(5) 0.1356(5) 0.43250(11) 0.0268(10) Uani 1 1 d . . . . .
H01A H 0.630304 0.212980 0.429879 0.032 Uiso 1 1 calc R . . . .
H01B H 0.616227 0.067784 0.432960 0.032 Uiso 1 1 calc R . . . .
C017 C 0.5710(6) 0.8225(5) 0.32937(13) 0.0352(13) Uani 1 1 d . . . . .
C018 C 0.6887(6) 0.3265(5) 0.31403(13) 0.0342(12) Uani 1 1 d . . . . .
H018 H 0.628522 0.266139 0.320080 0.041 Uiso 1 1 calc R . . . .
C019 C 0.8185(5) 0.3256(5) 0.32952(12) 0.0271(10) Uani 1 1 d . . . . .
C01A C 0.4995(7) 1.0113(6) 0.30021(13) 0.0450(15) Uani 1 1 d . . . . .
H01L H 0.434602 1.072333 0.295484 0.054 Uiso 1 1 calc R . . . .
C01B C 0.9086(6) 0.4147(5) 0.32039(13) 0.0349(12) Uani 1 1 d . . . . .
H01C H 0.996316 0.414805 0.330589 0.042 Uiso 1 1 calc R . . . .
C01C C 0.7352(7) 0.5039(6) 0.28037(14) 0.0445(15) Uani 1 1 d . . . . .
H01D H 0.707768 0.563262 0.263793 0.053 Uiso 1 1 calc R . . . .
C01D C 0.8431(7) -0.2295(5) 0.71601(13) 0.0392(14) Uani 1 1 d . . . . .
H01E H 0.886916 -0.238262 0.738024 0.047 Uiso 1 1 calc R . . . .
C01E C 0.8837(6) -0.1386(6) 0.69391(14) 0.0404(14) Uani 1 1 d . . . . .
H01F H 0.956432 -0.087776 0.700862 0.048 Uiso 1 1 calc R . . . .
C01F C 0.6182(7) 1.0167(6) 0.28482(13) 0.0445(15) Uani 1 1 d . . . . .
H01M H 0.633815 1.081697 0.269893 0.053 Uiso 1 1 calc R . . . .
C01G C 0.6462(7) 0.4159(6) 0.28962(13) 0.0411(14) Uani 1 1 d . . . . .
H01G H 0.558195 0.416033 0.279651 0.049 Uiso 1 1 calc R . . . .
C01H C 0.8666(7) 0.5051(6) 0.29561(13) 0.0406(14) Uani 1 1 d . . . . .
H01H H 0.926327 0.565649 0.289394 0.049 Uiso 1 1 calc R . . . .
C01I C 0.7380(7) -0.3066(5) 0.70536(13) 0.0400(14) Uani 1 1 d . . . . .
H01I H 0.710869 -0.367617 0.720200 0.048 Uiso 1 1 calc R . . . .
C01J C 0.7141(7) 0.9245(6) 0.29180(13) 0.0426(14) Uani 1 1 d . . . . .
H01N H 0.794718 0.928407 0.281727 0.051 Uiso 1 1 calc R . . . .
C01K C 0.5442(7) 0.7181(6) 0.35347(14) 0.0421(15) Uani 1 1 d . . . . .
H01O H 0.455648 0.728384 0.361285 0.051 Uiso 1 1 calc R . . . .
H01P H 0.545789 0.639519 0.341219 0.051 Uiso 1 1 calc R . . . .

loop_
_atom_site_aniso_label
_atom_site_aniso_U_11
_atom_site_aniso_U_22
_atom_site_aniso_U_33
_atom_site_aniso_U_23
_atom_site_aniso_U_13
_atom_site_aniso_U_12
S01 0.0394(8) 0.0190(6) 0.0353(6) 0.0004(5) 0.0000(5) 0.0107(6)
S02 0.0423(8) 0.0203(6) 0.0361(6) 0.0005(5) 0.0056(5) 0.0037(6)
S03 0.0355(8) 0.0190(6) 0.0445(6) 0.0032(5) 0.0134(5) 0.0101(6)
S04 0.0362(8) 0.0187(6) 0.0442(7) 0.0022(5) -0.0064(5) 0.0057(6)
N005 0.041(3) 0.028(2) 0.0231(18) 0.0003(16) 0.0001(17) 0.011(2)
N006 0.033(3) 0.020(2) 0.033(2) 0.0026(17) -0.0058(18) -0.0008(19)
N007 0.029(2) 0.018(2) 0.0305(19) 0.0012(15) 0.0015(16) 0.0044(17)
N008 0.042(3) 0.026(2) 0.0291(19) 0.0028(17) 0.0064(18) 0.006(2)
C009 0.021(3) 0.019(2) 0.034(2) 0.0011(18) 0.0035(19) 0.0057(19)
C00A 0.022(2) 0.024(2) 0.028(2) -0.0016(18) -0.0010(18) -0.002(2)
C00B 0.031(3) 0.021(2) 0.028(2) 0.0023(18) 0.0067(19) 0.002(2)
C00C 0.026(3) 0.022(2) 0.030(2) -0.0003(18) 0.0055(19) 0.003(2)
C00D 0.021(2) 0.015(2) 0.030(2) 0.0026(17) -0.0016(17) -0.0013(18)
C00E 0.030(3) 0.023(3) 0.027(2) 0.0002(18) 0.0069(19) 0.006(2)
C00F 0.026(3) 0.032(3) 0.027(2) -0.0034(19) -0.0016(19) 0.004(2)
C00G 0.029(3) 0.013(2) 0.033(2) 0.0019(18) 0.000(2) 0.003(2)
C00H 0.026(3) 0.030(3) 0.030(2) 0.0045(19) 0.0045(19) 0.010(2)
C00I 0.031(3) 0.029(3) 0.029(2) -0.0059(19) 0.0012(19) 0.009(2)
C00J 0.030(3) 0.019(2) 0.031(2) 0.0013(18) -0.004(2) 0.005(2)
C00K 0.023(2) 0.021(2) 0.027(2) 0.0014(18) 0.0023(18) 0.007(2)
C00L 0.033(3) 0.029(3) 0.037(3) 0.001(2) 0.005(2) 0.011(2)
C00M 0.046(4) 0.023(3) 0.031(2) 0.000(2) 0.004(2) 0.003(2)
C00N 0.032(3) 0.023(3) 0.025(2) 0.0004(18) 0.0023(19) 0.005(2)
C00O 0.033(3) 0.029(3) 0.023(2) -0.0017(19) -0.0049(19) 0.010(2)
C00P 0.026(3) 0.013(2) 0.028(2) -0.0001(17) 0.0082(18) 0.0084(19)
C00Q 0.042(3) 0.028(3) 0.034(2) 0.004(2) 0.012(2) 0.007(2)
C00R 0.030(3) 0.030(3) 0.035(2) -0.001(2) 0.002(2) 0.014(2)
C00S 0.028(3) 0.021(2) 0.036(2) 0.0051(19) 0.001(2) 0.008(2)
C00T 0.031(3) 0.021(2) 0.031(2) 0.0036(19) -0.003(2) -0.003(2)
C00U 0.031(3) 0.022(2) 0.022(2) 0.0004(17) -0.0015(18) 0.010(2)
C00V 0.034(3) 0.023(3) 0.033(2) 0.003(2) -0.002(2) 0.006(2)
C00W 0.024(3) 0.016(2) 0.031(2) 0.0000(18) 0.0065(18) 0.0098(19)
C00X 0.030(3) 0.022(2) 0.033(2) 0.0027(19) 0.004(2) 0.005(2)
C00Y 0.036(3) 0.026(3) 0.035(2) 0.000(2) 0.000(2) 0.005(2)
C00Z 0.040(3) 0.038(3) 0.031(2) -0.001(2) 0.002(2) 0.009(3)
C010 0.039(3) 0.031(3) 0.039(3) -0.004(2) -0.004(2) 0.008(3)
C011 0.037(3) 0.023(3) 0.033(2) -0.004(2) 0.006(2) 0.000(2)
C012 0.041(3) 0.021(2) 0.029(2) 0.0042(19) 0.003(2) 0.000(2)
C013 0.043(4) 0.032(3) 0.042(3) -0.005(2) 0.011(2) 0.002(3)
C014 0.052(4) 0.035(3) 0.033(3) -0.001(2) 0.012(2) -0.010(3)
C015 0.044(3) 0.025(3) 0.035(2) 0.008(2) -0.001(2) 0.001(2)
C016 0.023(3) 0.027(3) 0.031(2) 0.0066(19) 0.0013(19) 0.006(2)
C017 0.047(4) 0.026(3) 0.030(2) -0.002(2) -0.010(2) -0.001(3)
C018 0.034(3) 0.035(3) 0.034(2) 0.000(2) 0.005(2) -0.009(3)
C019 0.033(3) 0.019(2) 0.029(2) 0.0017(18) 0.0066(19) 0.001(2)
C01A 0.066(4) 0.034(3) 0.035(3) 0.000(2) 0.001(3) 0.011(3)
C01B 0.042(3) 0.026(3) 0.037(3) 0.000(2) 0.004(2) -0.006(2)
C01C 0.064(4) 0.035(3) 0.034(3) 0.007(2) -0.001(3) -0.005(3)
C01D 0.053(4) 0.032(3) 0.031(2) -0.002(2) -0.005(2) 0.013(3)
C01E 0.045(4) 0.035(3) 0.039(3) -0.008(2) -0.007(2) 0.004(3)
C01F 0.074(5) 0.032(3) 0.028(2) 0.004(2) 0.006(3) -0.007(3)
C01G 0.043(4) 0.046(4) 0.033(2) -0.001(2) 0.000(2) 0.005(3)
C01H 0.050(4) 0.030(3) 0.041(3) 0.007(2) 0.004(2) -0.013(3)
C01I 0.061(4) 0.030(3) 0.029(2) 0.004(2) 0.003(2) 0.009(3)
C01J 0.047(4) 0.047(4) 0.034(3) -0.007(2) 0.007(2) -0.002(3)
C01K 0.045(4) 0.037(3) 0.040(3) 0.009(2) -0.015(3) -0.002(3)

loop_
_atom_type_symbol
_atom_type_description
_atom_type_scat_dispersion_real
_atom_type_scat_dispersion_imag
_atom_type_scat_source
C C 0.0181 0.0091 'International Tables Vol C Tables 4.2.6.8 and 6.1.1.4'
H H 0.0000 0.0000 'International Tables Vol C Tables 4.2.6.8 and 6.1.1.4'
N N 0.0311 0.0180 'International Tables Vol C Tables 4.2.6.8 and 6.1.1.4'
S S 0.3331 0.5567 'International Tables Vol C Tables 4.2.6.8 and 6.1.1.4'

loop_
_geom_angle_atom_site_label_1
_geom_angle_atom_site_label_2
_geom_angle_atom_site_label_3
_geom_angle
_geom_angle_site_symmetry_1
_geom_angle_site_symmetry_3
_geom_angle_publ_flag
C00U N005 C00T 126.0(4) . . ?
C00W N006 C01K 124.5(5) . . ?
C00P N007 C00S 126.4(4) . . ?
C00O N008 C00Q 124.6(5) . . ?
C00A C009 C00D 121.3(4) . . ?
C009 C00A C00X 120.5(5) . . ?
C00J C00A C009 119.1(4) . . ?
C00J C00A C00X 120.5(4) . . ?
C011 C00B C00K 120.6(5) . . ?
C00E C00C C00K 121.4(5) . . ?
C009 C00D C012 120.8(4) . . ?
C00I C00D C009 118.9(4) . . ?
C00I C00D C012 120.1(5) . . ?
C00C C00E C00F 118.7(4) . . ?
C00C C00E C00H 120.7(5) . . ?
C00F C00E C00H 120.4(4) . . ?
C011 C00F C00E 120.4(4) . . ?
C00L C00G C00S 121.3(4) . . ?
C00L C00G C00V 118.1(5) . . ?
C00V C00G C00S 120.5(5) . . ?
C00E C00H C00U 116.9(4) . . ?
C00D C00I C00R 120.1(5) . . ?
C00R C00J C00A 120.4(5) . . ?
C00B C00K C016 120.5(4) . . ?
C00C C00K C00B 118.8(4) . . ?
C00C C00K C016 120.7(5) . . ?
C013 C00L C00G 121.2(5) . . ?
C01I C00M C00N 120.5(6) . . ?
C00M C00N C00T 119.7(5) . . ?
C00M C00N C00Y 119.1(5) . . ?
C00Y C00N C00T 121.1(5) . . ?
N008 C00O S01 123.3(4) . . ?
N008 C00O C016 115.7(4) . . ?
C016 C00O S01 121.0(4) . . ?
N007 C00P S04 123.7(4) . . ?
N007 C00P C012 112.8(4) . . ?
C012 C00P S04 123.4(4) . . ?
N008 C00Q C019 111.7(5) . . ?
C00J C00R C00I 120.2(5) . . ?
N007 C00S C00G 112.3(4) . . ?
N005 C00T C00N 112.7(5) . . ?
N005 C00U S03 124.4(4) . . ?
N005 C00U C00H 111.3(4) . . ?
C00H C00U S03 124.3(4) . . ?
C015 C00V C00G 120.9(5) . . ?
N006 C00W S02 122.5(4) . . ?
N006 C00W C00X 115.8(4) . . ?
C00X C00W S02 121.7(4) . . ?
C00W C00X C00A 111.0(4) . . ?
C01E C00Y C00N 120.2(5) . . ?
C01A C00Z C017 120.9(6) . . ?
C01J C010 C017 119.7(6) . . ?
C00B C011 C00F 119.9(5) . . ?
C00D C012 C00P 117.9(4) . . ?
C00L C013 C014 119.9(5) . . ?
C013 C014 C015 119.4(5) . . ?
C00V C015 C014 120.5(5) . . ?
C00K C016 C00O 110.1(4) . . ?
C00Z C017 C010 119.2(5) . . ?
C00Z C017 C01K 120.2(6) . . ?
C010 C017 C01K 120.5(6) . . ?
C019 C018 C01G 121.3(5) . . ?
C018 C019 C00Q 120.7(5) . . ?
C018 C019 C01B 119.5(5) . . ?
C01B C019 C00Q 119.7(5) . . ?
C00Z C01A C01F 120.2(6) . . ?
C019 C01B C01H 119.5(5) . . ?
C01G C01C C01H 120.5(5) . . ?
C01I C01D C01E 119.9(5) . . ?
C01D C01E C00Y 120.0(6) . . ?
C01A C01F C01J 119.5(6) . . ?
C01C C01G C018 119.4(6) . . ?
C01C C01H C01B 119.8(5) . . ?
C01D C01I C00M 120.3(5) . . ?
C010 C01J C01F 120.4(6) . . ?
N006 C01K C017 111.3(5) . . ?

loop_
_geom_bond_atom_site_label_1
_geom_bond_atom_site_label_2
_geom_bond_distance
_geom_bond_site_symmetry_2
_geom_bond_publ_flag
S01 C00O 1.685(5) . ?
S02 C00W 1.678(5) . ?
S03 C00U 1.666(5) . ?
S04 C00P 1.679(5) . ?
N005 C00T 1.463(7) . ?
N005 C00U 1.328(7) . ?
N006 C00W 1.314(6) . ?
N006 C01K 1.472(6) . ?
N007 C00P 1.329(6) . ?
N007 C00S 1.459(6) . ?
N008 C00O 1.302(7) . ?
N008 C00Q 1.461(7) . ?
C009 C00A 1.389(6) . ?
C009 C00D 1.397(6) . ?
C00A C00J 1.388(7) . ?
C00A C00X 1.517(7) . ?
C00B C00K 1.391(7) . ?
C00B C011 1.385(7) . ?
C00C C00E 1.390(7) . ?
C00C C00K 1.390(6) . ?
C00D C00I 1.383(7) . ?
C00D C012 1.506(6) . ?
C00E C00F 1.394(8) . ?
C00E C00H 1.505(7) . ?
C00F C011 1.389(7) . ?
C00G C00L 1.388(7) . ?
C00G C00S 1.515(7) . ?
C00G C00V 1.401(7) . ?
C00H C00U 1.523(7) . ?
C00I C00R 1.402(7) . ?
C00J C00R 1.379(7) . ?
C00K C016 1.523(6) . ?
C00L C013 1.384(7) . ?
C00M C00N 1.387(7) . ?
C00M C01I 1.384(7) . ?
C00N C00T 1.510(6) . ?
C00N C00Y 1.391(8) . ?
C00O C016 1.525(7) . ?
C00P C012 1.518(7) . ?
C00Q C019 1.519(7) . ?
C00V C015 1.367(7) . ?
C00W C00X 1.510(7) . ?
C00Y C01E 1.388(7) . ?
C00Z C017 1.383(8) . ?
C00Z C01A 1.375(8) . ?
C010 C017 1.393(9) . ?
C010 C01J 1.384(8) . ?
C013 C014 1.387(8) . ?
C014 C015 1.388(9) . ?
C017 C01K 1.501(8) . ?
C018 C019 1.382(8) . ?
C018 C01G 1.389(8) . ?
C019 C01B 1.384(7) . ?
C01A C01F 1.379(10) . ?
C01B C01H 1.405(8) . ?
C01C C01G 1.369(9) . ?
C01C C01H 1.392(9) . ?
C01D C01E 1.386(9) . ?
C01D C01I 1.373(9) . ?
C01F C01J 1.389(9) . ?

loop_
_twin_individual_id
_twin_individual_mass_fraction_refined
_oxdiff_twin_reflns_isolated
_oxdiff_twin_reflns_overlapped
_twin_individual_twin_lattice_type
_twin_individual_twin_matrix_11
_twin_individual_twin_matrix_12
_twin_individual_twin_matrix_13
_twin_individual_twin_matrix_21
_twin_individual_twin_matrix_22
_twin_individual_twin_matrix_23
_twin_individual_twin_matrix_31
_twin_individual_twin_matrix_32
_twin_individual_twin_matrix_33
1 0.5610 3699 22664 ref 1.0000 0.0000 0.0000 0.0000 1.0000 0.0000 0.0000 0.0000 1.0000
2 0.4390 3695 22664 nmt 1.0003 -0.0006 0.0000 -0.0007 -0.9998 -0.0001 -0.6968 0.0055 -0.9996
